data_7135148
loop_
_publ_author_name
'Chang, Ke-Wei'
'Lai, Ting-Yi'
'Chin, To-Jen'
'Anitha, Mandala'
'Liu, Yi-Hung'
'Ishiwari, Fumitaka'
'Saeki, Akinori'
'Farrell, Jeffrey M.'

_publ_section_title
;
 Facile &#x3c0;-extension of boron-doped polycyclic aromatic hydrocarbons
 by frustrated Lewis pair alkynylation.
;
_journal_name_full 'Chemical communications (Cambridge, England)'
_journal_paper_doi 10.1039/d5cc05480j
_journal_year 2025
_chemical_formula_sum 'C24 H21 B'
_chemical_formula_weight 320.22
_space_group_crystal_system triclinic
_space_group_IT_number 2
_space_group_name_Hall '-P 1'
_space_group_name_H-M_alt 'P -1'
_atom_sites_solution_hydrogens geom
_audit_creation_method SHELXL-2019/3
_audit_update_record
;
2025-08-25 deposited with the CCDC.	2025-10-24 downloaded from the CCDC.
;
_cell_angle_alpha 79.8121(16)
_cell_angle_beta 89.9142(16)
_cell_angle_gamma 85.4566(17)
_cell_formula_units_Z 4
_cell_length_a 7.4166(3)
_cell_length_b 12.7823(4)
_cell_length_c 19.1202(6)
_cell_measurement_reflns_used 9943
_cell_measurement_temperature 100(2)
_cell_measurement_theta_max 70.07
_cell_measurement_theta_min 3.52
_cell_volume 1778.29(11)
_computing_cell_refinement 'SAINT V8.40B (Bruker AXS LLC, 2019)'
_computing_data_collection 'Bruker APEX6'
_computing_data_reduction 'SAINT V8.40B (Bruker AXS LLC, 2019)'
_computing_molecular_graphics 'Bruker SHELXTL'
_computing_publication_material 'Bruker SHELXTL'
_computing_structure_refinement 'SHELXL-2019/2 (Sheldrick, 2019)'
_computing_structure_solution 'SHELXT 2018/2 (Sheldrick, 2018)'
_diffrn_ambient_temperature 100(2)
_diffrn_measured_fraction_theta_full 0.988
_diffrn_measured_fraction_theta_max 0.980
_diffrn_measurement_device_type 'Bruker D8 VENTURE, PhotonIII_C28'
_diffrn_measurement_method '\w and \f scans'
_diffrn_radiation_type CuK\a
_diffrn_radiation_wavelength 1.54178
_diffrn_reflns_av_R_equivalents 0.0455
_diffrn_reflns_av_unetI/netI 0.0379
_diffrn_reflns_Laue_measured_fraction_full 0.988
_diffrn_reflns_Laue_measured_fraction_max 0.980
_diffrn_reflns_limit_h_max 9
_diffrn_reflns_limit_h_min -9
_diffrn_reflns_limit_k_max 15
_diffrn_reflns_limit_k_min -15
_diffrn_reflns_limit_l_max 23
_diffrn_reflns_limit_l_min -23
_diffrn_reflns_number 28909
_diffrn_reflns_point_group_measured_fraction_full 0.988
_diffrn_reflns_point_group_measured_fraction_max 0.980
_diffrn_reflns_theta_full 67.679
_diffrn_reflns_theta_max 70.325
_diffrn_reflns_theta_min 2.348
_diffrn_source 'microfocus sealed tube'
_exptl_absorpt_coefficient_mu 0.498
_exptl_absorpt_correction_T_max 1.0000
_exptl_absorpt_correction_T_min 0.8564
_exptl_absorpt_correction_type multi-scan
_exptl_absorpt_process_details
; 
SADABS 2016/2: Krause, L., Herbst-Irmer, R., Sheldrick, G. M., Stalke, D. (2015). 
"Comparison of silver and molybdenum microfocus X-ray sources for 
single-crystal structure determination" 
J. Appl. Cryst. 48, 3-10. 
doi:10.1107/S1600576714022985 
;
_exptl_crystal_density_diffrn 1.196
_exptl_crystal_description plate
_exptl_crystal_F_000 680
_exptl_crystal_size_max 0.300
_exptl_crystal_size_mid 0.200
_exptl_crystal_size_min 0.050
_refine_diff_density_max 0.988
_refine_diff_density_min -0.278
_refine_diff_density_rms 0.050
_refine_ls_extinction_method none
_refine_ls_goodness_of_fit_ref 1.024
_refine_ls_hydrogen_treatment constr
_refine_ls_matrix_type full
_refine_ls_number_parameters 453
_refine_ls_number_reflns 6638
_refine_ls_number_restraints 0
_refine_ls_restrained_S_all 1.024
_refine_ls_R_factor_all 0.0643
_refine_ls_R_factor_gt 0.0540
_refine_ls_shift/su_max 0.012
_refine_ls_shift/su_mean 0.002
_refine_ls_structure_factor_coef Fsqd
_refine_ls_weighting_details 'w=1/[\s^2^(Fo^2^)+(0.0740P)^2^+1.0462P] where P=(Fo^2^+2Fc^2^)/3'
_refine_ls_weighting_scheme calc
_refine_ls_wR_factor_gt 0.1439
_refine_ls_wR_factor_ref 0.1519
_reflns_Friedel_coverage 0.000
_reflns_number_gt 5550
_reflns_number_total 6638
_reflns_threshold_expression 'I > 2\s(I)'
_cod_data_source_file d5cc05480j2.cif
_cod_data_source_block ic23077
_cod_depositor_comments
;
The following automatic conversions were performed:

data item '_exptl_absorpt_correction_type' value 'Multi-Scan' was
changed to 'multi-scan' in accordance with the
/home/data/users/saulius/crontab/automatic-downloads/rss-feeds/RSC/lib/dictionaries/cif_core.dic
dictionary named 'cif_core.dic' version 2.4.2 last updated on
2011-04-26.

Automatic conversion script
Id: cif_fix_values 8170 2020-07-09 18:12:32Z antanas 
;
_cod_database_code 7135148
_shelx_shelxl_version_number 2019/3
_shelx_space_group_comment
; 
The symmetry employed for this shelxl refinement is uniquely defined 
by the following loop, which should always be used as a source of 
symmetry information in preference to the above space-group names. 
They are only intended as comments. 
;
_shelx_estimated_absorpt_t_min 0.865
_shelx_estimated_absorpt_t_max 0.976

loop_
_space_group_symop_operation_xyz
'x, y, z'
'-x, -y, -z'

loop_
_atom_site_label
_atom_site_type_symbol
_atom_site_fract_x
_atom_site_fract_y
_atom_site_fract_z
_atom_site_U_iso_or_equiv
_atom_site_adp_type
_atom_site_occupancy
_atom_site_site_symmetry_order
_atom_site_calc_flag
_atom_site_refinement_flags_posn
_atom_site_refinement_flags_adp
_atom_site_refinement_flags_occupancy
_atom_site_disorder_assembly
_atom_site_disorder_group
B1 B 0.4911(3) 0.47164(17) 0.88567(11) 0.0280(4) Uani 1 1 d . . . . .
C1 C 0.3330(2) 0.30159(14) 0.87942(9) 0.0265(4) Uani 1 1 d . . . . .
C2 C 0.4876(2) 0.34886(14) 0.90024(9) 0.0270(4) Uani 1 1 d . . . . .
C3 C 0.6307(3) 0.28145(15) 0.93346(10) 0.0310(4) Uani 1 1 d . . . . .
H3 H 0.734440 0.311586 0.947915 0.037 Uiso 1 1 calc R U . . .
C4 C 0.6259(3) 0.17005(15) 0.94624(11) 0.0343(4) Uani 1 1 d . . . . .
H4 H 0.726025 0.125955 0.968686 0.041 Uiso 1 1 calc R U . . .
C5 C 0.4768(3) 0.12495(15) 0.92633(10) 0.0330(4) Uani 1 1 d . . . . .
H5 H 0.474509 0.049557 0.935253 0.040 Uiso 1 1 calc R U . . .
C6 C 0.3266(3) 0.18904(15) 0.89271(9) 0.0291(4) Uani 1 1 d . . . . .
C7 C 0.1699(3) 0.14392(16) 0.87260(10) 0.0335(4) Uani 1 1 d . . . . .
H7 H 0.165307 0.068673 0.881310 0.040 Uiso 1 1 calc R U . . .
C8 C 0.0254(3) 0.20780(16) 0.84080(10) 0.0349(4) Uani 1 1 d . . . . .
H8 H -0.079199 0.176806 0.827946 0.042 Uiso 1 1 calc R U . . .
C9 C 0.0314(3) 0.31915(16) 0.82713(10) 0.0319(4) Uani 1 1 d . . . . .
H9 H -0.069934 0.362582 0.805095 0.038 Uiso 1 1 calc R U . . .
C10 C 0.1823(2) 0.36718(14) 0.84515(9) 0.0270(4) Uani 1 1 d . . . . .
C11 C 0.1859(2) 0.48213(15) 0.82927(9) 0.0282(4) Uani 1 1 d . . . . .
H11 H 0.083094 0.522065 0.805700 0.034 Uiso 1 1 calc R U . . .
C12 C 0.3254(2) 0.53743(14) 0.84554(9) 0.0268(4) Uani 1 1 d . . . . .
C13 C 0.3114(2) 0.65563(14) 0.82424(10) 0.0274(4) Uani 1 1 d . . . . .
C14 C 0.2392(3) 0.70515(15) 0.75802(10) 0.0318(4) Uani 1 1 d . . . . .
H14 H 0.201506 0.662739 0.725485 0.038 Uiso 1 1 calc R U . . .
C15 C 0.2218(3) 0.81540(16) 0.73924(11) 0.0363(4) Uani 1 1 d . . . . .
H15 H 0.171004 0.847626 0.694252 0.044 Uiso 1 1 calc R U . . .
C16 C 0.2778(3) 0.87911(16) 0.78540(11) 0.0352(4) Uani 1 1 d . . . . .
H16 H 0.266326 0.954584 0.772208 0.042 Uiso 1 1 calc R U . . .
C17 C 0.3510(3) 0.83086(16) 0.85140(11) 0.0352(4) Uani 1 1 d . . . . .
H17 H 0.389740 0.873669 0.883485 0.042 Uiso 1 1 calc R U . . .
C18 C 0.3675(2) 0.72098(15) 0.87044(11) 0.0319(4) Uani 1 1 d . . . . .
H18 H 0.417749 0.689171 0.915599 0.038 Uiso 1 1 calc R U . . .
C19 C 0.6530(2) 0.52382(14) 0.91050(10) 0.0297(4) Uani 1 1 d . . . . .
C20 C 0.7735(2) 0.56617(14) 0.93394(10) 0.0288(4) Uani 1 1 d . . . . .
C21 C 0.9110(2) 0.62290(15) 0.96320(10) 0.0312(4) Uani 1 1 d . . . . .
H21A H 1.028333 0.607827 0.940723 0.037 Uiso 1 1 calc R U . . .
H21B H 0.924797 0.595045 1.014775 0.037 Uiso 1 1 calc R U . . .
C22 C 0.8671(3) 0.74352(15) 0.95210(10) 0.0340(4) Uani 1 1 d . . . . .
H22A H 0.747745 0.758483 0.973048 0.041 Uiso 1 1 calc R U . . .
H22B H 0.958441 0.775049 0.977943 0.041 Uiso 1 1 calc R U . . .
C23 C 0.8633(3) 0.79653(15) 0.87593(11) 0.0351(4) Uani 1 1 d . . . . .
H23A H 0.763929 0.770492 0.850874 0.042 Uiso 1 1 calc R U . . .
H23B H 0.978458 0.776485 0.853586 0.042 Uiso 1 1 calc R U . . .
C24 C 0.8366(3) 0.91755(17) 0.86708(14) 0.0490(6) Uani 1 1 d . . . . .
H24A H 0.853700 0.949157 0.817197 0.074 Uiso 1 1 calc R U . . .
H24B H 0.925025 0.942970 0.896891 0.074 Uiso 1 1 calc R U . . .
H24C H 0.714032 0.938400 0.881469 0.074 Uiso 1 1 calc R U . . .
B2 B 0.9859(3) 0.46146(16) 0.62291(11) 0.0266(4) Uani 1 1 d . . . . .
C25 C 0.8321(2) 0.28899(14) 0.66885(9) 0.0261(4) Uani 1 1 d . . . . .
C26 C 0.9863(2) 0.33788(14) 0.63750(9) 0.0267(4) Uani 1 1 d . . . . .
C27 C 1.1313(3) 0.27206(15) 0.62062(10) 0.0303(4) Uani 1 1 d . . . . .
H27 H 1.235035 0.303336 0.599726 0.036 Uiso 1 1 calc R U . . .
C28 C 1.1295(3) 0.16035(15) 0.63349(10) 0.0337(4) Uani 1 1 d . . . . .
H28 H 1.231574 0.117218 0.621881 0.040 Uiso 1 1 calc R U . . .
C29 C 0.9800(3) 0.11386(15) 0.66286(10) 0.0336(4) Uani 1 1 d . . . . .
H29 H 0.979283 0.038389 0.671197 0.040 Uiso 1 1 calc R U . . .
C30 C 0.8274(3) 0.17622(14) 0.68088(9) 0.0292(4) Uani 1 1 d . . . . .
C31 C 0.6693(3) 0.13008(15) 0.71018(10) 0.0338(4) Uani 1 1 d . . . . .
H31 H 0.664707 0.054851 0.717894 0.041 Uiso 1 1 calc R U . . .
C32 C 0.5244(3) 0.19278(16) 0.72727(10) 0.0357(4) Uani 1 1 d . . . . .
H32 H 0.419711 0.160952 0.746716 0.043 Uiso 1 1 calc R U . . .
C33 C 0.5290(3) 0.30408(16) 0.71632(10) 0.0321(4) Uani 1 1 d . . . . .
H33 H 0.426889 0.346563 0.728577 0.039 Uiso 1 1 calc R U . . .
C34 C 0.6793(2) 0.35320(14) 0.68801(9) 0.0274(4) Uani 1 1 d . . . . .
C35 C 0.6800(2) 0.46850(14) 0.67757(9) 0.0277(4) Uani 1 1 d . . . . .
H35 H 0.576911 0.507491 0.692406 0.033 Uiso 1 1 calc R U . . .
C36 C 0.8181(2) 0.52470(14) 0.64801(9) 0.0268(4) Uani 1 1 d . . . . .
C37 C 0.7996(2) 0.64319(14) 0.64032(9) 0.0263(4) Uani 1 1 d . . . . .
C38 C 0.7376(2) 0.69342(15) 0.69618(10) 0.0296(4) Uani 1 1 d . . . . .
H38 H 0.711305 0.651450 0.740609 0.035 Uiso 1 1 calc R U . . .
C39 C 0.7140(3) 0.80394(15) 0.68746(10) 0.0323(4) Uani 1 1 d . . . . .
H39 H 0.672071 0.836863 0.725913 0.039 Uiso 1 1 calc R U . . .
C40 C 0.7512(2) 0.86605(15) 0.62326(11) 0.0320(4) Uani 1 1 d . . . . .
H40 H 0.733914 0.941554 0.617308 0.038 Uiso 1 1 calc R U . . .
C41 C 0.8140(2) 0.81779(15) 0.56747(10) 0.0313(4) Uani 1 1 d . . . . .
H41 H 0.840087 0.860348 0.523225 0.038 Uiso 1 1 calc R U . . .
C42 C 0.8387(2) 0.70738(14) 0.57604(10) 0.0286(4) Uani 1 1 d . . . . .
H42 H 0.882969 0.675107 0.537615 0.034 Uiso 1 1 calc R U . . .
C43 C 1.1447(2) 0.51581(14) 0.58559(10) 0.0293(4) Uani 1 1 d . . . . .
C44 C 1.2626(2) 0.56028(14) 0.55252(10) 0.0284(4) Uani 1 1 d . . . . .
C45 C 1.3993(2) 0.62083(14) 0.51130(10) 0.0300(4) Uani 1 1 d . . . . .
H45A H 1.418383 0.594243 0.466049 0.036 Uiso 1 1 calc R U . . .
H45B H 1.515210 0.607947 0.538199 0.036 Uiso 1 1 calc R U . . .
C46 C 1.3469(3) 0.74090(14) 0.49480(10) 0.0306(4) Uani 1 1 d . . . . .
H46A H 1.442346 0.776195 0.465443 0.037 Uiso 1 1 calc R U . . .
H46B H 1.233230 0.753816 0.466388 0.037 Uiso 1 1 calc R U . . .
C47 C 1.3207(3) 0.79134(14) 0.56044(10) 0.0294(4) Uani 1 1 d . . . . .
H47A H 1.431739 0.775641 0.590337 0.035 Uiso 1 1 calc R U . . .
H47B H 1.219914 0.759692 0.588499 0.035 Uiso 1 1 calc R U . . .
C48 C 1.2793(3) 0.91148(15) 0.54130(12) 0.0400(5) Uani 1 1 d . . . . .
H48A H 1.167794 0.927235 0.512673 0.060 Uiso 1 1 calc R U . . .
H48B H 1.379557 0.943130 0.513998 0.060 Uiso 1 1 calc R U . . .
H48C H 1.264009 0.941478 0.584883 0.060 Uiso 1 1 calc R U . . .

loop_
_atom_site_aniso_label
_atom_site_aniso_U_11
_atom_site_aniso_U_22
_atom_site_aniso_U_33
_atom_site_aniso_U_23
_atom_site_aniso_U_13
_atom_site_aniso_U_12
B1 0.0258(10) 0.0351(11) 0.0240(10) -0.0068(8) 0.0034(8) -0.0035(8)
C1 0.0284(9) 0.0329(10) 0.0198(8) -0.0079(7) 0.0049(7) -0.0052(7)
C2 0.0272(9) 0.0322(10) 0.0226(8) -0.0073(7) 0.0028(7) -0.0025(7)
C3 0.0283(9) 0.0339(10) 0.0312(10) -0.0069(8) 0.0019(8) -0.0028(7)
C4 0.0343(10) 0.0331(10) 0.0346(10) -0.0055(8) 0.0022(8) 0.0021(8)
C5 0.0404(11) 0.0301(10) 0.0295(9) -0.0086(8) 0.0079(8) -0.0019(8)
C6 0.0336(10) 0.0341(10) 0.0217(8) -0.0095(7) 0.0069(7) -0.0051(8)
C7 0.0426(11) 0.0342(10) 0.0272(9) -0.0117(8) 0.0078(8) -0.0112(8)
C8 0.0361(10) 0.0448(12) 0.0277(9) -0.0128(8) 0.0029(8) -0.0135(9)
C9 0.0302(9) 0.0421(11) 0.0253(9) -0.0093(8) 0.0010(7) -0.0078(8)
C10 0.0281(9) 0.0348(10) 0.0198(8) -0.0078(7) 0.0025(7) -0.0056(7)
C11 0.0256(9) 0.0366(10) 0.0225(9) -0.0065(7) 0.0010(7) -0.0012(7)
C12 0.0258(9) 0.0317(10) 0.0237(9) -0.0071(7) 0.0028(7) -0.0026(7)
C13 0.0211(8) 0.0318(10) 0.0294(9) -0.0062(7) 0.0027(7) -0.0014(7)
C14 0.0326(10) 0.0356(10) 0.0273(9) -0.0066(8) 0.0034(8) -0.0018(8)
C15 0.0381(11) 0.0375(11) 0.0308(10) -0.0019(8) 0.0068(8) 0.0022(8)
C16 0.0324(10) 0.0301(10) 0.0420(11) -0.0041(8) 0.0087(9) -0.0018(8)
C17 0.0286(10) 0.0346(11) 0.0444(11) -0.0125(9) 0.0022(8) -0.0027(8)
C18 0.0256(9) 0.0348(10) 0.0359(10) -0.0088(8) -0.0002(8) -0.0007(7)
C19 0.0286(9) 0.0267(9) 0.0328(10) -0.0033(7) -0.0012(8) 0.0006(7)
C20 0.0279(9) 0.0265(9) 0.0312(9) -0.0037(7) 0.0005(8) -0.0008(7)
C21 0.0295(9) 0.0324(10) 0.0321(10) -0.0052(8) -0.0024(8) -0.0055(8)
C22 0.0370(10) 0.0318(10) 0.0353(10) -0.0096(8) 0.0060(8) -0.0080(8)
C23 0.0339(10) 0.0356(11) 0.0352(10) -0.0052(8) 0.0025(8) -0.0023(8)
C24 0.0446(13) 0.0361(12) 0.0633(15) -0.0004(10) 0.0004(11) -0.0037(9)
B2 0.0281(10) 0.0282(11) 0.0241(10) -0.0060(8) -0.0018(8) -0.0029(8)
C25 0.0329(9) 0.0268(9) 0.0192(8) -0.0044(7) -0.0035(7) -0.0053(7)
C26 0.0300(9) 0.0283(9) 0.0228(8) -0.0066(7) -0.0023(7) -0.0031(7)
C27 0.0312(9) 0.0312(10) 0.0299(9) -0.0091(7) -0.0018(8) -0.0032(7)
C28 0.0369(10) 0.0295(10) 0.0359(10) -0.0109(8) -0.0052(8) 0.0020(8)
C29 0.0455(11) 0.0255(9) 0.0304(10) -0.0060(7) -0.0090(8) -0.0038(8)
C30 0.0380(10) 0.0289(10) 0.0213(8) -0.0043(7) -0.0062(7) -0.0070(8)
C31 0.0463(11) 0.0312(10) 0.0244(9) -0.0020(7) -0.0043(8) -0.0128(8)
C32 0.0414(11) 0.0424(11) 0.0248(9) -0.0043(8) 0.0041(8) -0.0167(9)
C33 0.0356(10) 0.0384(11) 0.0237(9) -0.0070(8) 0.0035(8) -0.0088(8)
C34 0.0310(9) 0.0332(10) 0.0189(8) -0.0051(7) 0.0004(7) -0.0071(7)
C35 0.0292(9) 0.0323(10) 0.0225(8) -0.0077(7) 0.0012(7) -0.0016(7)
C36 0.0286(9) 0.0293(9) 0.0231(8) -0.0062(7) -0.0006(7) -0.0034(7)
C37 0.0215(8) 0.0298(9) 0.0283(9) -0.0071(7) -0.0009(7) -0.0013(7)
C38 0.0285(9) 0.0349(10) 0.0263(9) -0.0083(7) -0.0010(7) -0.0024(7)
C39 0.0313(10) 0.0351(10) 0.0335(10) -0.0153(8) -0.0054(8) 0.0007(8)
C40 0.0291(9) 0.0281(10) 0.0404(11) -0.0102(8) -0.0047(8) -0.0026(7)
C41 0.0268(9) 0.0306(10) 0.0363(10) -0.0047(8) 0.0010(8) -0.0039(7)
C42 0.0250(9) 0.0310(10) 0.0304(9) -0.0070(7) 0.0027(7) -0.0023(7)
C43 0.0298(9) 0.0257(9) 0.0333(10) -0.0086(7) 0.0037(8) -0.0004(7)
C44 0.0278(9) 0.0266(9) 0.0319(9) -0.0096(7) -0.0008(8) 0.0001(7)
C45 0.0291(9) 0.0313(10) 0.0311(9) -0.0093(7) 0.0052(8) -0.0045(7)
C46 0.0345(10) 0.0302(10) 0.0272(9) -0.0041(7) 0.0033(8) -0.0061(8)
C47 0.0316(9) 0.0282(10) 0.0294(9) -0.0063(7) 0.0012(8) -0.0059(7)
C48 0.0480(12) 0.0274(10) 0.0457(12) -0.0071(8) 0.0096(10) -0.0077(9)

loop_
_atom_type_symbol
_atom_type_description
_atom_type_scat_dispersion_real
_atom_type_scat_dispersion_imag
_atom_type_scat_source
C C 0.0181 0.0091 'International Tables Vol C Tables 4.2.6.8 and 6.1.1.4'
H H 0.0000 0.0000 'International Tables Vol C Tables 4.2.6.8 and 6.1.1.4'
B B 0.0090 0.0039 'International Tables Vol C Tables 4.2.6.8 and 6.1.1.4'

loop_
_geom_angle_atom_site_label_1
_geom_angle_atom_site_label_2
_geom_angle_atom_site_label_3
_geom_angle
_geom_angle_site_symmetry_1
_geom_angle_site_symmetry_3
_geom_angle_publ_flag
C19 B1 C2 120.25(17) . . ?
C19 B1 C12 122.64(17) . . ?
C2 B1 C12 117.10(16) . . ?
C6 C1 C2 120.54(17) . . ?
C6 C1 C10 119.23(16) . . ?
C2 C1 C10 120.23(16) . . ?
C3 C2 C1 117.95(17) . . ?
C3 C2 B1 122.39(16) . . ?
C1 C2 B1 119.66(16) . . ?
C2 C3 C4 121.83(17) . . ?
C5 C4 C3 120.04(18) . . ?
C4 C5 C6 120.91(18) . . ?
C5 C6 C7 121.77(18) . . ?
C5 C6 C1 118.74(17) . . ?
C7 C6 C1 119.49(17) . . ?
C8 C7 C6 120.64(18) . . ?
C7 C8 C9 120.12(18) . . ?
C10 C9 C8 121.47(18) . . ?
C9 C10 C1 119.03(17) . . ?
C9 C10 C11 120.22(17) . . ?
C1 C10 C11 120.75(16) . . ?
C12 C11 C10 125.05(17) . . ?
C11 C12 C13 118.97(16) . . ?
C11 C12 B1 117.13(17) . . ?
C13 C12 B1 123.90(15) . . ?
C14 C13 C18 117.87(17) . . ?
C14 C13 C12 121.07(16) . . ?
C18 C13 C12 121.06(16) . . ?
C15 C14 C13 120.83(18) . . ?
C14 C15 C16 120.74(19) . . ?
C15 C16 C17 119.06(18) . . ?
C18 C17 C16 120.33(18) . . ?
C17 C18 C13 121.17(18) . . ?
C20 C19 B1 175.6(2) . . ?
C19 C20 C21 176.3(2) . . ?
C20 C21 C22 113.67(16) . . ?
C23 C22 C21 113.79(16) . . ?
C22 C23 C24 112.43(18) . . ?
C43 B2 C36 122.71(16) . . ?
C43 B2 C26 120.56(16) . . ?
C36 B2 C26 116.73(16) . . ?
C30 C25 C26 120.58(16) . . ?
C30 C25 C34 119.16(16) . . ?
C26 C25 C34 120.26(16) . . ?
C27 C26 C25 117.94(16) . . ?
C27 C26 B2 122.46(16) . . ?
C25 C26 B2 119.60(16) . . ?
C26 C27 C28 121.98(18) . . ?
C29 C28 C27 119.80(18) . . ?
C28 C29 C30 121.11(17) . . ?
C29 C30 C25 118.57(17) . . ?
C29 C30 C31 122.22(17) . . ?
C25 C30 C31 119.21(17) . . ?
C32 C31 C30 120.66(18) . . ?
C31 C32 C33 120.43(18) . . ?
C34 C33 C32 121.35(18) . . ?
C33 C34 C25 119.18(17) . . ?
C33 C34 C35 120.02(17) . . ?
C25 C34 C35 120.80(16) . . ?
C36 C35 C34 124.62(17) . . ?
C35 C36 C37 118.69(16) . . ?
C35 C36 B2 117.88(16) . . ?
C37 C36 B2 123.42(15) . . ?
C42 C37 C38 118.03(17) . . ?
C42 C37 C36 120.59(15) . . ?
C38 C37 C36 121.36(16) . . ?
C39 C38 C37 120.83(17) . . ?
C40 C39 C38 120.33(17) . . ?
C39 C40 C41 119.69(17) . . ?
C40 C41 C42 120.20(18) . . ?
C41 C42 C37 120.92(17) . . ?
C44 C43 B2 175.9(2) . . ?
C43 C44 C45 176.43(19) . . ?
C44 C45 C46 113.20(15) . . ?
C47 C46 C45 113.66(15) . . ?
C46 C47 C48 111.65(16) . . ?

loop_
_geom_bond_atom_site_label_1
_geom_bond_atom_site_label_2
_geom_bond_distance
_geom_bond_site_symmetry_2
_geom_bond_publ_flag
B1 C19 1.534(3) . ?
B1 C2 1.547(3) . ?
B1 C12 1.555(3) . ?
C1 C6 1.421(3) . ?
C1 C2 1.426(2) . ?
C1 C10 1.429(3) . ?
C2 C3 1.391(3) . ?
C3 C4 1.405(3) . ?
C4 C5 1.371(3) . ?
C5 C6 1.413(3) . ?
C6 C7 1.421(3) . ?
C7 C8 1.368(3) . ?
C8 C9 1.405(3) . ?
C9 C10 1.391(3) . ?
C10 C11 1.449(3) . ?
C11 C12 1.364(3) . ?
C12 C13 1.489(2) . ?
C13 C14 1.398(3) . ?
C13 C18 1.403(3) . ?
C14 C15 1.387(3) . ?
C15 C16 1.387(3) . ?
C16 C17 1.393(3) . ?
C17 C18 1.383(3) . ?
C19 C20 1.207(3) . ?
C20 C21 1.463(3) . ?
C21 C22 1.528(3) . ?
C22 C23 1.493(3) . ?
C23 C24 1.523(3) . ?
B2 C43 1.527(3) . ?
B2 C36 1.552(3) . ?
B2 C26 1.554(3) . ?
C25 C30 1.422(2) . ?
C25 C26 1.427(2) . ?
C25 C34 1.432(3) . ?
C26 C27 1.386(3) . ?
C27 C28 1.407(3) . ?
C28 C29 1.372(3) . ?
C29 C30 1.410(3) . ?
C30 C31 1.424(3) . ?
C31 C32 1.363(3) . ?
C32 C33 1.404(3) . ?
C33 C34 1.385(3) . ?
C34 C35 1.452(2) . ?
C35 C36 1.362(3) . ?
C36 C37 1.491(2) . ?
C37 C42 1.396(3) . ?
C37 C38 1.399(2) . ?
C38 C39 1.390(3) . ?
C39 C40 1.379(3) . ?
C40 C41 1.386(3) . ?
C41 C42 1.389(3) . ?
C43 C44 1.199(3) . ?
C44 C45 1.468(3) . ?
C45 C46 1.530(3) . ?
C46 C47 1.515(2) . ?
C47 C48 1.521(3) . ?
